data_1556489
loop_
_publ_author_name
'Rosca, S.-C.'
'Roueindeji, H.'
'Dorcet, V.'
'Roisnel, T.'
'Carpentier, J.-F.'
'Sarazin, Y.'

_publ_section_title
;
 K+...Cpi and K+...F Non-Covalent Interactions in pi-Functionalized
 Potassium Fluoroalkoxides
;
_journal_name_full Inorganics
_journal_page_first 13
_journal_paper_doi 10.3390/inorganics5010013
_journal_volume 5
_journal_year 2017
_chemical_compound_source 'synthesis as described'
_chemical_formula_moiety 'C32 H48 F24 K4 N4 O4'
_chemical_formula_sum 'C32 H48 F24 K4 N4 O4'
_chemical_formula_weight 1165.14
_space_group_crystal_system monoclinic
_space_group_IT_number 14
_space_group_name_Hall '-P 2yn'
_space_group_name_H-M_alt 'P 1 21/n 1'
_atom_sites_solution_hydrogens geom
_cell_angle_alpha 90
_cell_angle_beta 108.265(2)
_cell_angle_gamma 90
_cell_formula_units_Z 4
_cell_length_a 18.9136(8)
_cell_length_b 10.7740(5)
_cell_length_c 24.7556(9)
_cell_measurement_reflns_used 9912
_cell_measurement_temperature 150(2)
_cell_measurement_theta_max 27.47
_cell_measurement_theta_min 2.50
_cell_measurement_wavelength 0.71073
_cell_volume 4790.4(4)
_computing_cell_refinement 'APEX2 (Bruker, 2014); SAINT (Bruker, 2014)'
_computing_data_collection 'SAINT (Bruker, 2014); XPREP (Sheldrick, 2014)'
_computing_data_reduction 'SAINT (Bruker, 2014); XPREP (Sheldrick, 2014)'
_computing_molecular_graphics 'Ortep-3 for Windows (Farrugia, 1997)'
_computing_publication_material 'CRYSCALc (T. Roisnel, local program, 2015)'
_computing_structure_refinement 'SHELXL-2014/7 (Sheldrick, 2014)'
_computing_structure_solution 'SIR97 (Altomare et al., 1999)'
_diffrn_ambient_temperature 150(2)
_diffrn_detector '(CMOS) PHOTON 100'
_diffrn_measured_fraction_theta_full 0.998
_diffrn_measured_fraction_theta_max 0.998
_diffrn_measurement_device_type 'D8 VENTURE Bruker AXS'
_diffrn_measurement_method 'rotation images'
_diffrn_radiation_monochromator 'multilayer monochromator'
_diffrn_radiation_probe x-ray
_diffrn_radiation_source 'Incoatec microfocus sealed tube'
_diffrn_radiation_type MoK\a
_diffrn_radiation_wavelength 0.71073
_diffrn_reflns_av_R_equivalents 0.0550
_diffrn_reflns_av_unetI/netI 0.0358
_diffrn_reflns_limit_h_max 24
_diffrn_reflns_limit_h_min -24
_diffrn_reflns_limit_k_max 13
_diffrn_reflns_limit_k_min -13
_diffrn_reflns_limit_l_max 31
_diffrn_reflns_limit_l_min -32
_diffrn_reflns_number 57371
_diffrn_reflns_theta_full 25.242
_diffrn_reflns_theta_max 27.483
_diffrn_reflns_theta_min 2.953
_exptl_absorpt_coefficient_mu 0.505
_exptl_absorpt_correction_T_max 0.941
_exptl_absorpt_correction_T_min 0.840
_exptl_absorpt_correction_type multi-scan
_exptl_absorpt_process_details
;
  [Sheldrick, G.M. (2014). SADABS Bruker AXS Inc., Madison, Wisconsin, USA]
;
_exptl_crystal_colour colourless
_exptl_crystal_density_diffrn 1.616
_exptl_crystal_description prism
_exptl_crystal_F_000 2368
_exptl_crystal_size_max 0.410
_exptl_crystal_size_mid 0.150
_exptl_crystal_size_min 0.120
_refine_diff_density_max 0.844
_refine_diff_density_min -0.667
_refine_diff_density_rms 0.107
_refine_ls_extinction_coef .
_refine_ls_extinction_method none
_refine_ls_goodness_of_fit_ref 1.056
_refine_ls_hydrogen_treatment constr
_refine_ls_matrix_type full
_refine_ls_number_parameters 668
_refine_ls_number_reflns 10958
_refine_ls_number_restraints 4
_refine_ls_restrained_S_all 1.059
_refine_ls_R_factor_all 0.0681
_refine_ls_R_factor_gt 0.0402
_refine_ls_shift/su_max 0.001
_refine_ls_shift/su_mean 0.000
_refine_ls_structure_factor_coef Fsqd
_refine_ls_weighting_details 'w=1/[\s^2^(Fo^2^)+(0.0554P)^2^+2.6687P] where P=(Fo^2^+2Fc^2^)/3'
_refine_ls_weighting_scheme calc
_refine_ls_wR_factor_gt 0.0968
_refine_ls_wR_factor_ref 0.1166
_reflns_number_gt 8014
_reflns_number_total 10958
_reflns_threshold_expression >2sigma(I)
_cod_data_source_file Complex_4_SR681_CIFfile.cif
_cod_data_source_block SR681
_cod_depositor_comments
;
The following automatic conversions were performed:

data item '_space_group_crystal_system' value 'Monoclinic' was
changed to 'monoclinic' in accordance with the built-in table derived
from the CIF Core dictionary named 'cif_core.dic' version 2.4.5 last
updated on 2014-11-21.

Automatic conversion script
Id: cif_fix_values 6909 2019-04-08 15:41:33Z antanas 
;
_cod_original_sg_symbol_H-M 'P 21/n'
_cod_database_code 1556489

loop_
_space_group_symop_operation_xyz
'x, y, z'
'-x+1/2, y+1/2, -z+1/2'
'-x, -y, -z'
'x-1/2, -y-1/2, z-1/2'

loop_
_atom_site_label
_atom_site_type_symbol
_atom_site_fract_x
_atom_site_fract_y
_atom_site_fract_z
_atom_site_U_iso_or_equiv
_atom_site_adp_type
_atom_site_occupancy
_atom_site_calc_flag
_atom_site_refinement_flags
_atom_site_disorder_assembly
_atom_site_disorder_group
K1 K 0.52069(3) 0.50232(4) 0.72395(2) 0.02453(11) Uani 1 d . . .
K2 K 0.31255(3) 0.57554(5) 0.66815(2) 0.02801(12) Uani 1 d . . .
K3 K 0.38695(3) 0.25838(4) 0.62506(2) 0.02766(12) Uani 1 d . . .
K4 K 0.42948(3) 0.56679(4) 0.56376(2) 0.02642(11) Uani 1 d . . .
O1 O 0.43726(9) 0.67433(13) 0.66341(7) 0.0257(3) Uani 1 d . . .
N1 N 0.51313(12) 0.75784(17) 0.77882(9) 0.0308(4) Uani 1 d . . .
C1 C 0.45922(14) 0.7933(2) 0.67296(10) 0.0291(5) Uani 1 d . . .
C2 C 0.39922(17) 0.8752(2) 0.63139(12) 0.0405(6) Uani 1 d . . .
C3 C 0.53322(16) 0.8117(2) 0.66016(12) 0.0373(6) Uani 1 d . . .
C4 C 0.46825(16) 0.8413(2) 0.73422(11) 0.0377(6) Uani 1 d . . .
H4A H 0.4921 0.9242 0.7391 0.045 Uiso 1 calc R U .
H4B H 0.4183 0.8508 0.7387 0.045 Uiso 1 calc R U .
C5 C 0.58147(17) 0.8188(3) 0.81538(13) 0.0491(7) Uani 1 d . . .
H5A H 0.5673 0.8862 0.8372 0.059 Uiso 1 calc R U .
H5B H 0.6081 0.8570 0.7909 0.059 Uiso 1 calc R U .
C6 C 0.63348(19) 0.7309(4) 0.85645(16) 0.0686(10) Uani 1 d . . .
H6A H 0.6109 0.7040 0.8851 0.103 Uiso 1 calc R U .
H6B H 0.6807 0.7731 0.8752 0.103 Uiso 1 calc R U .
H6C H 0.6427 0.6584 0.8357 0.103 Uiso 1 calc R U .
C7 C 0.46869(16) 0.7005(2) 0.81104(11) 0.0390(6) Uani 1 d . . .
H7A H 0.4984 0.6326 0.8343 0.047 Uiso 1 calc R U .
H7B H 0.4243 0.6623 0.7836 0.047 Uiso 1 calc R U .
C8 C 0.4422(2) 0.7854(3) 0.85046(14) 0.0592(9) Uani 1 d . . .
H8A H 0.4854 0.8164 0.8809 0.089 Uiso 1 calc R U .
H8B H 0.4098 0.7386 0.8671 0.089 Uiso 1 calc R U .
H8C H 0.4146 0.8556 0.8286 0.089 Uiso 1 calc R U .
F1 F 0.33392(10) 0.86144(17) 0.64046(7) 0.0542(5) Uani 1 d . . .
F2 F 0.41412(12) 0.99881(14) 0.63581(8) 0.0580(5) Uani 1 d . . .
F3 F 0.38788(10) 0.84589(15) 0.57677(7) 0.0503(4) Uani 1 d . . .
F4 F 0.55763(11) 0.92993(15) 0.66458(9) 0.0617(5) Uani 1 d . . .
F5 F 0.52902(9) 0.77435(16) 0.60718(7) 0.0487(4) Uani 1 d . . .
F6 F 0.58800(9) 0.74482(15) 0.69517(7) 0.0445(4) Uani 1 d . . .
O2 O 0.39476(9) 0.38031(14) 0.72517(6) 0.0257(3) Uani 1 d . . .
N2 N 0.43232(14) 0.2950(2) 0.87783(9) 0.0465(6) Uani 1 d D . .
C11 C 0.37756(12) 0.31995(19) 0.76791(9) 0.0222(4) Uani 1 d . . .
C12 C 0.30028(16) 0.3622(3) 0.76868(11) 0.0446(7) Uani 1 d . . .
C13 C 0.37426(17) 0.1790(2) 0.75591(11) 0.0403(6) Uani 1 d . . .
C14 C 0.43731(14) 0.3489(2) 0.82547(10) 0.0318(5) Uani 1 d . . .
H14A H 0.4861 0.3242 0.8219 0.038 Uiso 1 calc R U .
H14B H 0.4386 0.4402 0.8303 0.038 Uiso 1 calc R U .
C15A C 0.4928(3) 0.1945(6) 0.8965(2) 0.0468(15) Uani 0.693(8) d . . P
H15A H 0.4945 0.1458 0.8630 0.056 Uiso 0.693(8) calc R U P
H15B H 0.5420 0.2339 0.9136 0.056 Uiso 0.693(8) calc R U P
C16A C 0.4759(3) 0.1089(6) 0.9397(3) 0.077(2) Uani 0.693(8) d . . P
H16A H 0.4788 0.1559 0.9742 0.115 Uiso 0.693(8) calc R U P
H16B H 0.5123 0.0412 0.9491 0.115 Uiso 0.693(8) calc R U P
H16C H 0.4257 0.0744 0.9235 0.115 Uiso 0.693(8) calc R U P
C15B C 0.4893(8) 0.2295(13) 0.9164(5) 0.0468(15) Uani 0.307(8) d D . P
H15C H 0.4800 0.2259 0.9536 0.056 Uiso 0.307(8) calc R U P
H15D H 0.5371 0.2732 0.9220 0.056 Uiso 0.307(8) calc R U P
C16B C 0.4945(7) 0.1036(11) 0.8961(5) 0.061(4) Uani 0.307(8) d D . P
H16D H 0.4464 0.0616 0.8890 0.092 Uiso 0.307(8) calc R U P
H16E H 0.5330 0.0576 0.9250 0.092 Uiso 0.307(8) calc R U P
H16F H 0.5074 0.1071 0.8608 0.092 Uiso 0.307(8) calc R U P
C17A C 0.4459(7) 0.3868(13) 0.9226(4) 0.108(2) Uani 0.556(7) d . . P
H17A H 0.4667 0.3450 0.9598 0.129 Uiso 0.556(7) calc R U P
H17B H 0.4836 0.4466 0.9183 0.129 Uiso 0.556(7) calc R U P
C18A C 0.3820(6) 0.4518(10) 0.9222(3) 0.108(2) Uani 0.556(7) d . . P
H18A H 0.3444 0.4442 0.8848 0.161 Uiso 0.556(7) calc R U P
H18B H 0.3944 0.5396 0.9305 0.161 Uiso 0.556(7) calc R U P
H18C H 0.3623 0.4174 0.9513 0.161 Uiso 0.556(7) calc R U P
C17B C 0.4027(9) 0.3823(18) 0.9111(6) 0.108(2) Uani 0.444(7) d . . P
H17C H 0.3812 0.3354 0.9366 0.129 Uiso 0.444(7) calc R U P
H17D H 0.3626 0.4328 0.8851 0.129 Uiso 0.444(7) calc R U P
C18B C 0.4633(8) 0.4655(12) 0.9456(4) 0.108(2) Uani 0.444(7) d . . P
H18D H 0.5067 0.4155 0.9660 0.161 Uiso 0.444(7) calc R U P
H18E H 0.4457 0.5116 0.9730 0.161 Uiso 0.444(7) calc R U P
H18F H 0.4773 0.5240 0.9203 0.161 Uiso 0.444(7) calc R U P
F11 F 0.27385(10) 0.3046(2) 0.80623(8) 0.0688(6) Uani 1 d . . .
F12 F 0.30201(11) 0.4845(2) 0.78073(8) 0.0676(6) Uani 1 d . . .
F13 F 0.24831(9) 0.3514(2) 0.71818(8) 0.0744(7) Uani 1 d . . .
F14 F 0.35477(12) 0.10746(16) 0.79303(7) 0.0605(5) Uani 1 d . . .
F15 F 0.32611(12) 0.15133(16) 0.70418(7) 0.0610(5) Uani 1 d . . .
F16 F 0.44049(11) 0.13872(15) 0.75491(8) 0.0590(5) Uani 1 d . . .
O3 O 0.31411(8) 0.45038(15) 0.57361(6) 0.0270(3) Uani 1 d . . .
N3 N 0.27674(14) 0.2258(2) 0.50007(9) 0.0441(6) Uani 1 d D . .
C21 C 0.24591(13) 0.4332(2) 0.53590(9) 0.0302(5) Uani 1 d . . .
C22 C 0.19396(14) 0.3777(3) 0.56711(10) 0.0364(6) Uani 1 d . . .
C23 C 0.21574(15) 0.5613(3) 0.51118(11) 0.0400(6) Uani 1 d . . .
C24 C 0.24435(15) 0.3486(3) 0.48428(10) 0.0373(6) Uani 1 d . . .
H24A H 0.1920 0.3387 0.4599 0.045 Uiso 1 calc R U .
H24B H 0.2717 0.3909 0.4614 0.045 Uiso 1 calc R U .
C25A C 0.3330(4) 0.2089(6) 0.4660(3) 0.0381(16) Uani 0.601(8) d . . P
H25A H 0.3057 0.2133 0.4247 0.046 Uiso 0.601(8) calc R U P
H25B H 0.3695 0.2776 0.4754 0.046 Uiso 0.601(8) calc R U P
C26A C 0.3753(3) 0.0826(4) 0.4794(2) 0.0488(16) Uani 0.601(8) d . . P
H26A H 0.3982 0.0741 0.5206 0.073 Uiso 0.601(8) calc R U P
H26B H 0.4140 0.0801 0.4608 0.073 Uiso 0.601(8) calc R U P
H26C H 0.3401 0.0143 0.4652 0.073 Uiso 0.601(8) calc R U P
C25B C 0.3382(6) 0.1844(12) 0.4890(5) 0.056(3) Uani 0.399(8) d D . P
H25C H 0.3546 0.1058 0.5099 0.067 Uiso 0.399(8) calc R U P
H25D H 0.3787 0.2458 0.5034 0.067 Uiso 0.399(8) calc R U P
C26B C 0.3264(7) 0.1627(13) 0.4274(5) 0.099(5) Uani 0.399(8) d D . P
H26D H 0.2870 0.1008 0.4130 0.148 Uiso 0.399(8) calc R U P
H26E H 0.3727 0.1323 0.4222 0.148 Uiso 0.399(8) calc R U P
H26F H 0.3118 0.2407 0.4065 0.148 Uiso 0.399(8) calc R U P
C27A C 0.2203(2) 0.1275(3) 0.48865(16) 0.0644(10) Uani 0.438(7) d . . P
H27A H 0.1790 0.1616 0.5007 0.077 Uiso 0.438(7) calc R U P
H27B H 0.2008 0.1200 0.4467 0.077 Uiso 0.438(7) calc R U P
C28A C 0.2307(5) 0.0034(8) 0.5097(4) 0.075(3) Uani 0.438(7) d . . P
H28A H 0.2675 0.0384 0.4956 0.113 Uiso 0.438(7) calc R U P
H28B H 0.1833 -0.0415 0.4965 0.113 Uiso 0.438(7) calc R U P
H28C H 0.2485 0.0047 0.5514 0.113 Uiso 0.438(7) calc R U P
C27B C 0.2203(2) 0.1275(3) 0.48865(16) 0.0644(10) Uani 0.562(7) d . . P
H27C H 0.2439 0.0542 0.5112 0.077 Uiso 0.562(7) calc R U P
H27D H 0.1808 0.1559 0.5042 0.077 Uiso 0.562(7) calc R U P
C28B C 0.1850(4) 0.0867(6) 0.4332(2) 0.064(2) Uani 0.562(7) d . . P
H28D H 0.1636 0.1579 0.4090 0.096 Uiso 0.562(7) calc R U P
H28E H 0.1454 0.0281 0.4331 0.096 Uiso 0.562(7) calc R U P
H28F H 0.2214 0.0454 0.4185 0.096 Uiso 0.562(7) calc R U P
F21 F 0.12526(9) 0.34912(18) 0.53320(7) 0.0534(5) Uani 1 d . . .
F22 F 0.22295(9) 0.27464(15) 0.59553(6) 0.0446(4) Uani 1 d . . .
F23 F 0.18406(8) 0.45608(16) 0.60679(6) 0.0421(4) Uani 1 d . . .
F24 F 0.14650(10) 0.56040(19) 0.47392(8) 0.0629(5) Uani 1 d . . .
F25 F 0.21506(10) 0.64442(15) 0.55133(7) 0.0484(4) Uani 1 d . . .
F26 F 0.25976(10) 0.61028(16) 0.48346(7) 0.0507(4) Uani 1 d . . .
O4 O 0.51097(8) 0.37995(14) 0.62764(6) 0.0255(3) Uani 1 d . . .
N4 N 0.64329(11) 0.32610(18) 0.72799(8) 0.0272(4) Uani 1 d . . .
C31 C 0.57586(13) 0.3394(2) 0.62228(9) 0.0257(5) Uani 1 d . . .
C32 C 0.62131(14) 0.4514(2) 0.61218(10) 0.0318(5) Uani 1 d . . .
C33 C 0.55968(16) 0.2536(2) 0.56948(11) 0.0376(6) Uani 1 d . . .
C34 C 0.62386(13) 0.2598(2) 0.67352(10) 0.0283(5) Uani 1 d . . .
H34A H 0.5960 0.1836 0.6763 0.034 Uiso 1 calc R U .
H34B H 0.6702 0.2342 0.6661 0.034 Uiso 1 calc R U .
C35 C 0.72231(14) 0.3617(2) 0.74934(11) 0.0378(6) Uani 1 d . . .
H35A H 0.7389 0.3878 0.7169 0.045 Uiso 1 calc R U .
H35B H 0.7523 0.2886 0.7673 0.045 Uiso 1 calc R U .
C36 C 0.7362(2) 0.4657(4) 0.79204(14) 0.0617(9) Uani 1 d . . .
H36A H 0.7080 0.5392 0.7741 0.092 Uiso 1 calc R U .
H36B H 0.7895 0.4855 0.8054 0.092 Uiso 1 calc R U .
H36C H 0.7202 0.4401 0.8244 0.092 Uiso 1 calc R U .
C37 C 0.61779(14) 0.2609(2) 0.77093(10) 0.0315(5) Uani 1 d . . .
H37A H 0.5638 0.2443 0.7541 0.038 Uiso 1 calc R U .
H37B H 0.6239 0.3180 0.8034 0.038 Uiso 1 calc R U .
C38 C 0.65607(18) 0.1393(3) 0.79403(12) 0.0464(7) Uani 1 d . . .
H38A H 0.6505 0.0811 0.7626 0.070 Uiso 1 calc R U .
H38B H 0.6333 0.1039 0.8211 0.070 Uiso 1 calc R U .
H38C H 0.7091 0.1546 0.8133 0.070 Uiso 1 calc R U .
F31 F 0.68946(9) 0.42355(15) 0.60989(7) 0.0475(4) Uani 1 d . . .
F32 F 0.63079(9) 0.53626(13) 0.65296(6) 0.0379(3) Uani 1 d . . .
F33 F 0.58638(9) 0.51085(14) 0.56271(6) 0.0424(4) Uani 1 d . . .
F34 F 0.62019(11) 0.21624(19) 0.55683(8) 0.0654(5) Uani 1 d . . .
F35 F 0.51494(9) 0.30690(16) 0.52160(6) 0.0465(4) Uani 1 d . . .
F36 F 0.52373(11) 0.15098(14) 0.57679(7) 0.0525(4) Uani 1 d . . .

loop_
_atom_site_aniso_label
_atom_site_aniso_U_11
_atom_site_aniso_U_22
_atom_site_aniso_U_33
_atom_site_aniso_U_23
_atom_site_aniso_U_13
_atom_site_aniso_U_12
K1 0.0282(2) 0.0198(2) 0.0288(2) 0.00138(18) 0.01365(19) 0.00354(19)
K2 0.0302(3) 0.0256(2) 0.0324(3) 0.00187(19) 0.0158(2) 0.0026(2)
K3 0.0350(3) 0.0190(2) 0.0305(2) 0.00077(18) 0.0124(2) 0.00044(19)
K4 0.0311(3) 0.0248(2) 0.0279(2) 0.00510(19) 0.0157(2) 0.0019(2)
O1 0.0321(8) 0.0146(7) 0.0347(8) 0.0034(6) 0.0165(7) 0.0007(6)
N1 0.0402(12) 0.0193(9) 0.0364(11) -0.0046(8) 0.0170(9) -0.0042(8)
C1 0.0427(14) 0.0151(10) 0.0366(12) 0.0027(9) 0.0225(11) 0.0010(9)
C2 0.0598(18) 0.0235(12) 0.0476(15) 0.0089(11) 0.0305(14) 0.0111(12)
C3 0.0483(16) 0.0225(12) 0.0479(15) -0.0051(11) 0.0249(13) -0.0085(11)
C4 0.0583(17) 0.0174(11) 0.0437(14) -0.0015(10) 0.0251(13) 0.0054(11)
C5 0.0585(19) 0.0402(16) 0.0529(17) -0.0194(13) 0.0236(15) -0.0186(14)
C6 0.050(2) 0.078(3) 0.067(2) -0.0251(19) 0.0024(17) -0.0025(18)
C7 0.0477(16) 0.0311(13) 0.0436(14) 0.0020(11) 0.0221(13) -0.0027(12)
C8 0.070(2) 0.065(2) 0.0559(19) 0.0009(16) 0.0394(17) 0.0123(18)
F1 0.0519(10) 0.0573(11) 0.0613(10) 0.0229(8) 0.0293(9) 0.0243(8)
F2 0.0979(15) 0.0189(8) 0.0673(11) 0.0133(7) 0.0406(11) 0.0167(8)
F3 0.0715(12) 0.0424(9) 0.0404(8) 0.0117(7) 0.0224(8) 0.0188(8)
F4 0.0726(12) 0.0292(9) 0.0959(14) -0.0072(9) 0.0445(11) -0.0234(8)
F5 0.0566(10) 0.0531(10) 0.0500(9) -0.0066(8) 0.0361(8) -0.0149(8)
F6 0.0378(8) 0.0442(9) 0.0570(10) -0.0081(7) 0.0226(8) -0.0003(7)
O2 0.0341(9) 0.0208(8) 0.0290(8) 0.0041(6) 0.0195(7) 0.0002(6)
N2 0.0603(16) 0.0513(15) 0.0288(11) 0.0112(10) 0.0151(11) 0.0054(12)
C11 0.0264(11) 0.0179(10) 0.0281(11) 0.0041(8) 0.0170(9) 0.0010(8)
C12 0.0382(15) 0.065(2) 0.0381(14) 0.0152(13) 0.0224(12) 0.0113(14)
C13 0.0586(18) 0.0308(14) 0.0334(13) 0.0001(10) 0.0172(13) -0.0166(13)
C14 0.0364(13) 0.0286(12) 0.0332(12) 0.0004(10) 0.0152(11) -0.0001(10)
C15A 0.0386(19) 0.054(4) 0.039(3) 0.017(3) 0.000(2) -0.007(2)
C16A 0.041(3) 0.089(4) 0.083(4) 0.056(3) -0.006(3) -0.015(3)
C15B 0.0386(19) 0.054(4) 0.039(3) 0.017(3) 0.000(2) -0.007(2)
C16B 0.061(7) 0.044(7) 0.073(9) 0.013(6) 0.012(6) 0.004(5)
C17A 0.147(6) 0.122(5) 0.057(3) -0.030(3) 0.038(4) -0.002(6)
C18A 0.147(6) 0.122(5) 0.057(3) -0.030(3) 0.038(4) -0.002(6)
C17B 0.147(6) 0.122(5) 0.057(3) -0.030(3) 0.038(4) -0.002(6)
C18B 0.147(6) 0.122(5) 0.057(3) -0.030(3) 0.038(4) -0.002(6)
F11 0.0452(10) 0.1154(17) 0.0604(11) 0.0288(11) 0.0377(9) 0.0081(11)
F12 0.0711(13) 0.0743(14) 0.0694(12) 0.0159(10) 0.0392(10) 0.0451(11)
F13 0.0316(9) 0.142(2) 0.0480(10) 0.0185(12) 0.0095(8) 0.0105(11)
F14 0.0947(15) 0.0412(10) 0.0451(9) 0.0089(7) 0.0214(9) -0.0300(9)
F15 0.0910(14) 0.0519(10) 0.0377(9) -0.0062(8) 0.0167(9) -0.0393(10)
F16 0.0791(13) 0.0283(9) 0.0761(12) -0.0053(8) 0.0338(11) 0.0131(8)
O3 0.0253(8) 0.0286(8) 0.0277(8) 0.0027(6) 0.0093(7) 0.0000(6)
N3 0.0570(15) 0.0367(13) 0.0346(12) -0.0041(10) 0.0086(11) -0.0036(11)
C21 0.0281(12) 0.0378(13) 0.0256(11) 0.0060(10) 0.0096(9) -0.0002(10)
C22 0.0314(13) 0.0492(16) 0.0290(12) 0.0007(11) 0.0098(10) -0.0057(12)
C23 0.0332(13) 0.0507(17) 0.0370(13) 0.0118(12) 0.0124(11) 0.0070(12)
C24 0.0414(15) 0.0441(15) 0.0262(12) 0.0037(10) 0.0104(11) -0.0046(12)
C25A 0.048(3) 0.029(3) 0.038(4) 0.011(3) 0.016(3) 0.001(2)
C26A 0.066(3) 0.031(3) 0.062(3) -0.002(2) 0.037(3) -0.002(2)
C25B 0.042(5) 0.049(7) 0.064(8) -0.004(5) -0.001(6) -0.010(5)
C26B 0.094(8) 0.149(12) 0.075(7) -0.047(8) 0.058(7) -0.048(8)
C27A 0.093(3) 0.0468(19) 0.072(2) -0.0109(16) 0.052(2) -0.0195(18)
C28A 0.063(5) 0.062(6) 0.089(7) 0.020(5) 0.008(5) -0.006(4)
C27B 0.093(3) 0.0468(19) 0.072(2) -0.0109(16) 0.052(2) -0.0195(18)
C28B 0.068(4) 0.070(4) 0.055(4) -0.029(3) 0.020(3) -0.028(3)
F21 0.0329(8) 0.0855(13) 0.0406(8) -0.0002(8) 0.0099(7) -0.0209(9)
F22 0.0562(10) 0.0431(9) 0.0383(8) 0.0094(7) 0.0205(7) -0.0084(8)
F23 0.0357(8) 0.0576(10) 0.0398(8) -0.0005(7) 0.0217(7) -0.0041(7)
F24 0.0421(10) 0.0765(13) 0.0576(11) 0.0217(10) -0.0023(8) 0.0120(9)
F25 0.0558(10) 0.0423(9) 0.0525(9) 0.0101(7) 0.0247(8) 0.0171(8)
F26 0.0623(11) 0.0472(9) 0.0530(9) 0.0213(8) 0.0330(9) 0.0070(8)
O4 0.0255(8) 0.0279(8) 0.0284(8) 0.0051(6) 0.0161(7) 0.0072(6)
N4 0.0290(10) 0.0238(10) 0.0315(10) 0.0055(8) 0.0134(8) 0.0030(8)
C31 0.0315(12) 0.0223(11) 0.0285(11) 0.0042(9) 0.0169(10) 0.0071(9)
C32 0.0344(13) 0.0307(12) 0.0389(13) 0.0099(10) 0.0240(11) 0.0093(10)
C33 0.0473(15) 0.0362(14) 0.0355(13) 0.0021(11) 0.0220(12) 0.0099(12)
C34 0.0320(12) 0.0219(11) 0.0345(12) 0.0047(9) 0.0155(10) 0.0081(9)
C35 0.0296(13) 0.0395(15) 0.0446(14) 0.0085(11) 0.0122(11) -0.0013(11)
C36 0.059(2) 0.075(2) 0.0515(18) -0.0132(17) 0.0190(16) -0.0311(18)
C37 0.0344(13) 0.0321(13) 0.0323(12) 0.0033(10) 0.0164(10) 0.0021(10)
C38 0.0608(19) 0.0380(15) 0.0433(15) 0.0152(12) 0.0205(14) 0.0056(13)
F31 0.0402(9) 0.0527(10) 0.0651(10) 0.0138(8) 0.0387(8) 0.0082(7)
F32 0.0480(9) 0.0266(7) 0.0456(8) 0.0033(6) 0.0240(7) -0.0015(6)
F33 0.0534(9) 0.0390(8) 0.0413(8) 0.0194(7) 0.0241(7) 0.0052(7)
F34 0.0655(12) 0.0809(14) 0.0603(11) -0.0257(10) 0.0349(10) 0.0190(10)
F35 0.0604(10) 0.0530(10) 0.0281(7) 0.0049(7) 0.0169(7) -0.0005(8)
F36 0.0842(13) 0.0307(8) 0.0407(9) -0.0026(7) 0.0170(9) -0.0058(8)

loop_
_atom_type_symbol
_atom_type_description
_atom_type_scat_dispersion_real
_atom_type_scat_dispersion_imag
_atom_type_scat_source
C C 0.0033 0.0016 'International Tables Vol C Tables 4.2.6.8 and 6.1.1.4'
H H 0.0000 0.0000 'International Tables Vol C Tables 4.2.6.8 and 6.1.1.4'
O O 0.0106 0.0060 'International Tables Vol C Tables 4.2.6.8 and 6.1.1.4'
F F 0.0171 0.0103 'International Tables Vol C Tables 4.2.6.8 and 6.1.1.4'
K K 0.2009 0.2494 'International Tables Vol C Tables 4.2.6.8 and 6.1.1.4'
N N 0.0061 0.0033 'International Tables Vol C Tables 4.2.6.8 and 6.1.1.4'

loop_
_geom_angle_atom_site_label_1
_geom_angle_atom_site_label_2
_geom_angle_atom_site_label_3
_geom_angle
_geom_angle_site_symmetry_1
_geom_angle_site_symmetry_3
O1 K1 O4 88.72(5) . .
O1 K1 O2 88.59(5) . .
O4 K1 O2 87.48(5) . .
O1 K1 N4 143.57(5) . .
O4 K1 N4 63.33(5) . .
O2 K1 N4 111.47(5) . .
O1 K1 F6 58.70(5) . .
O4 K1 F6 97.43(5) . .
O2 K1 F6 146.62(5) . .
N4 K1 F6 100.05(5) . .
O1 K1 N1 60.85(5) . .
O4 K1 N1 145.98(5) . .
O2 K1 N1 105.27(5) . .
N4 K1 N1 134.13(6) . .
F6 K1 N1 55.04(5) . .
O1 K1 F32 89.05(4) . .
O4 K1 F32 55.37(4) . .
O2 K1 F32 142.82(4) . .
N4 K1 F32 56.37(4) . .
F6 K1 F32 51.54(4) . .
N1 K1 F32 105.80(5) . .
O1 K1 C37 166.83(6) . .
O4 K1 C37 78.12(5) . .
O2 K1 C37 90.46(6) . .
N4 K1 C37 27.44(5) . .
F6 K1 C37 122.89(6) . .
N1 K1 C37 131.84(6) . .
F32 K1 C37 83.79(5) . .
O1 K1 C7 70.82(6) . .
O4 K1 C7 157.30(6) . .
O2 K1 C7 82.44(6) . .
N4 K1 C7 139.36(6) . .
F6 K1 C7 80.59(5) . .
N1 K1 C7 25.57(6) . .
F32 K1 C7 131.14(5) . .
C37 K1 C7 122.06(6) . .
O1 K1 C1 20.02(5) . .
O4 K1 C1 101.57(5) . .
O2 K1 C1 104.30(5) . .
N4 K1 C1 139.79(5) . .
F6 K1 C1 42.33(5) . .
N1 K1 C1 45.07(5) . .
F32 K1 C1 84.01(5) . .
C37 K1 C1 165.23(6) . .
C7 K1 C1 61.83(6) . .
O1 K1 C31 102.05(5) . .
O4 K1 C31 20.36(5) . .
O2 K1 C31 103.01(5) . .
N4 K1 C31 45.26(5) . .
F6 K1 C31 91.22(5) . .
N1 K1 C31 146.19(5) . .
F32 K1 C31 41.69(5) . .
C37 K1 C31 65.40(6) . .
C7 K1 C31 171.13(6) . .
C1 K1 C31 109.69(5) . .
O1 K1 K2 43.17(3) . .
O4 K1 K2 90.25(4) . .
O2 K1 K2 45.57(3) . .
N4 K1 K2 147.93(4) . .
F6 K1 K2 101.21(3) . .
N1 K1 K2 77.93(4) . .
F32 K1 K2 124.21(3) . .
C37 K1 K2 135.30(5) . .
C7 K1 K2 68.22(5) . .
C1 K1 K2 59.24(4) . .
C31 K1 K2 110.50(4) . .
O1 K2 O3 84.83(5) . .
O1 K2 O2 87.79(5) . .
O3 K2 O2 84.52(5) . .
O1 K2 F23 144.76(5) . .
O3 K2 F23 62.40(5) . .
O2 K2 F23 100.74(5) . .
O1 K2 F25 98.42(5) . .
O3 K2 F25 57.27(4) . .
O2 K2 F25 140.20(5) . .
F23 K2 F25 54.01(5) . .
O1 K2 F12 119.56(6) . .
O3 K2 F12 131.11(6) . .
O2 K2 F12 57.62(4) . .
F23 K2 F12 93.17(6) . .
F25 K2 F12 140.61(5) . .
O1 K2 F13 142.85(5) . .
O3 K2 F13 93.93(5) . .
O2 K2 F13 55.23(5) . .
F23 K2 F13 58.09(5) . .
F25 K2 F13 112.06(5) . .
F12 K2 F13 40.33(6) . .
O1 K2 F11 102.88(5) . 2_556
O3 K2 F11 135.62(5) . 2_556
O2 K2 F11 138.65(5) . 2_556
F23 K2 F11 93.08(5) . 2_556
F25 K2 F11 78.35(5) . 2_556
F12 K2 F11 83.07(5) . 2_556
F13 K2 F11 103.65(6) . 2_556
O1 K2 F1 54.96(4) . .
O3 K2 F1 104.90(5) . .
O2 K2 F1 139.50(5) . .
F23 K2 F1 118.70(5) . .
F25 K2 F1 68.69(5) . .
F12 K2 F1 123.92(5) . .
F13 K2 F1 156.38(5) . .
F11 K2 F1 52.82(5) 2_556 .
O1 K2 C12 124.57(6) . .
O3 K2 C12 108.25(6) . .
O2 K2 C12 43.10(5) . .
F23 K2 C12 80.73(6) . .
F25 K2 C12 134.56(6) . .
F12 K2 C12 22.87(6) . .
F13 K2 C12 22.69(6) . .
F11 K2 C12 102.80(6) 2_556 .
F1 K2 C12 146.67(6) . .
O1 K2 C21 101.69(5) . .
O3 K2 C21 20.82(5) . .
O2 K2 C21 97.28(5) . .
F23 K2 C21 43.60(5) . .
F25 K2 C21 42.93(5) . .
F12 K2 C21 128.11(6) . .
F13 K2 C21 87.78(6) . .
F11 K2 C21 118.70(6) 2_556 .
F1 K2 C21 104.78(5) . .
C12 K2 C21 107.42(7) . .
O1 K2 C22 126.67(5) . .
O3 K2 C22 42.22(5) . .
O2 K2 C22 91.94(6) . .
F23 K2 C22 20.74(5) . .
F25 K2 C22 53.11(6) . .
F12 K2 C22 104.38(6) . .
F13 K2 C22 64.69(6) . .
F11 K2 C22 111.43(6) 2_556 .
F1 K2 C22 121.73(6) . .
C12 K2 C22 86.39(7) . .
C21 K2 C22 25.61(5) . .
O3 K3 O4 87.01(5) . .
O3 K3 O2 86.11(5) . .
O4 K3 O2 86.90(5) . .
O3 K3 F15 113.56(6) . .
O4 K3 F15 137.14(5) . .
O2 K3 F15 59.30(5) . .
O3 K3 F2 152.32(6) . 1_545
O4 K3 F2 110.42(6) . 1_545
O2 K3 F2 115.22(5) . 1_545
F15 K3 F2 68.43(6) . 1_545
O3 K3 F22 58.42(5) . .
O4 K3 F22 145.24(5) . .
O2 K3 F22 87.18(5) . .
F15 K3 F22 64.56(5) . .
F2 K3 F22 103.07(5) 1_545 .
O3 K3 N3 61.39(6) . .
O4 K3 N3 112.50(6) . .
O2 K3 N3 139.70(6) . .
F15 K3 N3 110.36(6) . .
F2 K3 N3 91.54(6) 1_545 .
F22 K3 N3 56.40(6) . .
O3 K3 C25B 75.8(2) . .
O4 K3 C25B 96.0(2) . .
O2 K3 C25B 161.5(2) . .
F15 K3 C25B 124.6(2) . .
F2 K3 C25B 80.9(2) 1_545 .
F22 K3 C25B 80.0(2) . .
N3 K3 C25B 24.03(19) . .
O3 K3 F16 137.90(5) . .
O4 K3 F16 99.71(5) . .
O2 K3 F16 53.25(4) . .
F15 K3 F16 39.82(5) . .
F2 K3 F16 62.28(5) 1_545 .
F22 K3 F16 103.92(5) . .
N3 K3 F16 144.42(6) . .
C25B K3 F16 143.0(2) . .
O3 K3 F36 116.65(5) . .
O4 K3 F36 53.96(4) . .
O2 K3 F36 130.38(5) . .
F15 K3 F36 129.23(6) . .
F2 K3 F36 63.87(5) 1_545 .
F22 K3 F36 142.43(4) . .
N3 K3 F36 87.65(6) . .
C25B K3 F36 63.6(2) . .
F16 K3 F36 100.07(4) . .
O3 K3 C13 118.68(6) . .
O4 K3 C13 114.88(6) . .
O2 K3 C13 43.34(5) . .
F15 K3 C13 22.31(6) . .
F2 K3 C13 74.35(6) 1_545 .
F22 K3 C13 82.53(6) . .
N3 K3 C13 132.57(7) . .
C25B K3 C13 145.5(2) . .
F16 K3 C13 22.72(6) . .
F36 K3 C13 122.47(6) . .
O3 K3 C21 20.11(5) . .
O4 K3 C21 104.20(5) . .
O2 K3 C21 97.33(5) . .
F15 K3 C21 105.49(6) . .
F2 K3 C21 132.84(6) 1_545 .
F22 K3 C21 42.93(5) . .
N3 K3 C21 44.97(6) . .
C25B K3 C21 64.2(2) . .
F16 K3 C21 140.79(5) . .
F36 K3 C21 119.11(5) . .
C13 K3 C21 118.19(7) . .
O3 K4 O1 85.87(5) . .
O3 K4 O4 85.85(5) . .
O1 K4 O4 85.84(5) . .
O3 K4 F5 143.57(5) . .
O1 K4 F5 59.04(4) . .
O4 K4 F5 99.86(5) . .
O3 K4 F35 141.68(5) . 3_666
O1 K4 F35 121.73(5) . 3_666
O4 K4 F35 119.36(5) . 3_666
F5 K4 F35 65.00(4) . 3_666
O3 K4 F33 139.30(5) . .
O1 K4 F33 108.72(5) . .
O4 K4 F33 58.72(4) . .
F5 K4 F33 68.53(5) . .
F35 K4 F33 61.30(4) 3_666 .
O3 K4 F3 101.98(5) . .
O1 K4 F3 55.82(4) . .
O4 K4 F3 139.56(5) . .
F5 K4 F3 51.74(5) . .
F35 K4 F3 77.92(5) 3_666 .
F33 K4 F3 117.80(5) . .
O3 K4 F33 98.25(5) . 3_666
O1 K4 F33 169.61(4) . 3_666
O4 K4 F33 103.91(4) . 3_666
F5 K4 F33 114.80(4) . 3_666
F35 K4 F33 50.32(4) 3_666 3_666
F33 K4 F33 74.26(5) . 3_666
F3 K4 F33 113.85(4) . 3_666
O3 K4 F26 54.98(4) . .
O1 K4 F26 105.06(5) . .
O4 K4 F26 137.42(5) . .
F5 K4 F26 121.27(5) . .
F35 K4 F26 90.04(4) 3_666 .
F33 K4 F26 143.84(4) . .
F3 K4 F26 72.13(5) . .
F33 K4 F26 70.26(4) 3_666 .
O3 K4 K3 42.11(4) . .
O1 K4 K3 88.19(3) . .
O4 K4 K3 44.02(3) . .
F5 K4 K3 135.37(4) . .
F35 K4 K3 147.39(4) 3_666 .
F33 K4 K3 99.08(3) . .
F3 K4 K3 134.06(3) . .
F33 K4 K3 101.28(3) 3_666 .
F26 K4 K3 94.46(3) . .
O3 K4 K1 86.26(4) . .
O1 K4 K1 41.94(3) . .
O4 K4 K1 43.97(3) . .
F5 K4 K1 74.28(3) . .
F35 K4 K1 132.05(4) 3_666 .
F33 K4 K1 81.36(3) . .
F3 K4 K1 96.45(3) . .
F33 K4 K1 147.42(3) 3_666 .
F26 K4 K1 134.03(3) . .
K3 K4 K1 61.311(12) . .
O3 K4 K2 43.93(4) . .
O1 K4 K2 42.22(3) . .
O4 K4 K2 88.19(3) . .
F5 K4 K2 99.96(3) . .
F35 K4 K2 149.63(4) 3_666 .
F33 K4 K2 140.40(3) . .
F3 K4 K2 72.37(3) . .
F33 K4 K2 140.00(3) 3_666 .
F26 K4 K2 75.16(3) . .
K3 K4 K2 61.704(12) . .
K1 K4 K2 59.095(12) . .
C1 O1 K1 118.82(14) . .
C1 O1 K2 127.67(13) . .
K1 O1 K2 94.43(5) . .
C1 O1 K4 119.82(13) . .
K1 O1 K4 94.07(5) . .
K2 O1 K4 94.29(5) . .
C7 N1 C4 111.8(2) . .
C7 N1 C5 113.2(2) . .
C4 N1 C5 112.1(2) . .
C7 N1 K1 88.70(13) . .
C4 N1 K1 108.06(13) . .
C5 N1 K1 120.81(16) . .
O1 C1 C3 109.69(19) . .
O1 C1 C2 107.8(2) . .
C3 C1 C2 108.3(2) . .
O1 C1 C4 114.88(19) . .
C3 C1 C4 109.1(2) . .
C2 C1 C4 106.92(19) . .
O1 C1 K1 41.16(10) . .
C3 C1 K1 88.21(14) . .
C2 C1 K1 148.92(17) . .
C4 C1 K1 91.38(13) . .
F1 C2 F3 106.3(2) . .
F1 C2 F2 106.0(2) . .
F3 C2 F2 106.0(2) . .
F1 C2 C1 110.49(19) . .
F3 C2 C1 112.9(2) . .
F2 C2 C1 114.5(2) . .
F6 C3 F4 106.3(2) . .
F6 C3 F5 105.5(2) . .
F4 C3 F5 106.0(2) . .
F6 C3 C1 111.5(2) . .
F4 C3 C1 114.5(2) . .
F5 C3 C1 112.4(2) . .
N1 C4 C1 112.86(19) . .
N1 C4 H4A 109.0 . .
C1 C4 H4A 109.0 . .
N1 C4 H4B 109.0 . .
C1 C4 H4B 109.0 . .
H4A C4 H4B 107.8 . .
N1 C5 C6 113.2(2) . .
N1 C5 H5A 108.9 . .
C6 C5 H5A 108.9 . .
N1 C5 H5B 108.9 . .
C6 C5 H5B 108.9 . .
H5A C5 H5B 107.7 . .
C5 C6 H6A 109.5 . .
C5 C6 H6B 109.5 . .
H6A C6 H6B 109.5 . .
C5 C6 H6C 109.5 . .
H6A C6 H6C 109.5 . .
H6B C6 H6C 109.5 . .
N1 C7 C8 117.0(2) . .
N1 C7 K1 65.73(12) . .
C8 C7 K1 177.2(2) . .
N1 C7 H7A 108.1 . .
C8 C7 H7A 108.1 . .
K1 C7 H7A 71.3 . .
N1 C7 H7B 108.1 . .
C8 C7 H7B 108.1 . .
K1 C7 H7B 69.8 . .
H7A C7 H7B 107.3 . .
C7 C8 H8A 109.5 . .
C7 C8 H8B 109.5 . .
H8A C8 H8B 109.5 . .
C7 C8 H8C 109.5 . .
H8A C8 H8C 109.5 . .
H8B C8 H8C 109.5 . .
C2 F1 K2 109.19(14) . .
C2 F2 K3 158.53(18) . 1_565
C2 F3 K4 111.25(13) . .
C3 F5 K4 115.03(13) . .
C3 F6 K1 108.34(13) . .
C11 O2 K1 131.20(13) . .
C11 O2 K2 122.15(12) . .
K1 O2 K2 88.90(4) . .
C11 O2 K3 120.60(13) . .
K1 O2 K3 91.18(4) . .
K2 O2 K3 92.34(5) . .
C15B N2 C14 124.4(7) . .
C17A N2 C14 111.4(6) . .
C15B N2 C17B 106.8(8) . .
C14 N2 C17B 112.8(7) . .
C17A N2 C15A 108.4(6) . .
C14 N2 C15A 107.5(3) . .
O2 C11 C12 109.08(18) . .
O2 C11 C13 108.92(18) . .
C12 C11 C13 108.2(2) . .
O2 C11 C14 109.57(18) . .
C12 C11 C14 110.60(19) . .
C13 C11 C14 110.43(19) . .
F13 C12 F11 106.6(2) . .
F13 C12 F12 104.6(2) . .
F11 C12 F12 106.7(2) . .
F13 C12 C11 112.8(2) . .
F11 C12 C11 115.8(2) . .
F12 C12 C11 109.6(2) . .
F13 C12 K2 65.01(15) . .
F11 C12 K2 159.20(19) . .
F12 C12 K2 60.41(13) . .
C11 C12 K2 84.80(13) . .
F16 C13 F14 106.8(2) . .
F16 C13 F15 105.6(2) . .
F14 C13 F15 106.0(2) . .
F16 C13 C11 110.0(2) . .
F14 C13 C11 116.0(2) . .
F15 C13 C11 111.9(2) . .
F16 C13 K3 73.70(13) . .
F14 C13 K3 155.35(17) . .
F15 C13 K3 52.13(11) . .
C11 C13 K3 85.76(12) . .
N2 C14 C11 120.6(2) . .
N2 C14 H14A 107.2 . .
C11 C14 H14A 107.2 . .
N2 C14 H14B 107.2 . .
C11 C14 H14B 107.2 . .
H14A C14 H14B 106.8 . .
C16A C15A N2 109.8(5) . .
C16A C15A H15A 109.7 . .
N2 C15A H15A 109.7 . .
C16A C15A H15B 109.7 . .
N2 C15A H15B 109.7 . .
H15A C15A H15B 108.2 . .
C15A C16A H16A 109.5 . .
C15A C16A H16B 109.5 . .
H16A C16A H16B 109.5 . .
C15A C16A H16C 109.5 . .
H16A C16A H16C 109.5 . .
H16B C16A H16C 109.5 . .
N2 C15B C16B 110.9(10) . .
N2 C15B H15C 109.5 . .
C16B C15B H15C 109.5 . .
N2 C15B H15D 109.5 . .
C16B C15B H15D 109.5 . .
H15C C15B H15D 108.0 . .
C15B C16B H16D 109.5 . .
C15B C16B H16E 109.5 . .
H16D C16B H16E 109.5 . .
C15B C16B H16F 109.5 . .
H16D C16B H16F 109.5 . .
H16E C16B H16F 109.5 . .
C18A C17A N2 113.2(9) . .
C18A C17A H17A 108.9 . .
N2 C17A H17A 108.9 . .
C18A C17A H17B 108.9 . .
N2 C17A H17B 108.9 . .
H17A C17A H17B 107.8 . .
C17A C18A H18A 109.5 . .
C17A C18A H18B 109.5 . .
H18A C18A H18B 109.5 . .
C17A C18A H18C 109.5 . .
H18A C18A H18C 109.5 . .
H18B C18A H18C 109.5 . .
N2 C17B C18B 110.2(12) . .
N2 C17B H17C 109.6 . .
C18B C17B H17C 109.6 . .
N2 C17B H17D 109.6 . .
C18B C17B H17D 109.6 . .
H17C C17B H17D 108.1 . .
C17B C18B H18D 109.5 . .
C17B C18B H18E 109.5 . .
H18D C18B H18E 109.5 . .
C17B C18B H18F 109.5 . .
H18D C18B H18F 109.5 . .
H18E C18B H18F 109.5 . .
C12 F11 K2 147.0(2) . 2_546
C12 F12 K2 96.72(14) . .
C12 F13 K2 92.30(17) . .
C13 F15 K3 105.56(14) . .
C13 F16 K3 83.58(14) . .
C21 O3 K3 118.55(14) . .
C21 O3 K4 130.71(13) . .
K3 O3 K4 95.68(5) . .
C21 O3 K2 113.55(13) . .
K3 O3 K2 96.94(5) . .
K4 O3 K2 94.46(5) . .
C25B N3 C24 124.1(6) . .
C25B N3 C27B 110.1(6) . .
C24 N3 C27B 112.6(3) . .
C24 N3 C27A 112.6(3) . .
C24 N3 C25A 105.1(3) . .
C27A N3 C25A 112.9(4) . .
C25B N3 K3 83.7(5) . .
C24 N3 K3 104.73(14) . .
C27B N3 K3 119.05(19) . .
C27A N3 K3 119.05(19) . .
C25A N3 K3 101.0(3) . .
O3 C21 C23 107.9(2) . .
O3 C21 C22 109.07(18) . .
C23 C21 C22 109.2(2) . .
O3 C21 C24 114.5(2) . .
C23 C21 C24 106.70(19) . .
C22 C21 C24 109.3(2) . .
O3 C21 K3 41.34(10) . .
C23 C21 K3 149.21(17) . .
C22 C21 K3 87.37(13) . .
C24 C21 K3 90.99(14) . .
O3 C21 K2 45.63(10) . .
C23 C21 K2 87.65(14) . .
C22 C21 K2 78.45(13) . .
C24 C21 K2 159.46(16) . .
K3 C21 K2 69.99(4) . .
F22 C22 F21 107.2(2) . .
F22 C22 F23 105.28(19) . .
F21 C22 F23 105.7(2) . .
F22 C22 C21 111.3(2) . .
F21 C22 C21 114.69(19) . .
F23 C22 C21 112.1(2) . .
F22 C22 K2 93.69(13) . .
F21 C22 K2 149.53(18) . .
F23 C22 K2 46.05(11) . .
C21 C22 K2 75.95(13) . .
F25 C23 F26 105.5(2) . .
F25 C23 F24 106.2(2) . .
F26 C23 F24 106.2(2) . .
F25 C23 C21 113.0(2) . .
F26 C23 C21 110.0(2) . .
F24 C23 C21 115.1(2) . .
N3 C24 C21 114.3(2) . .
N3 C24 H24A 108.7 . .
C21 C24 H24A 108.7 . .
N3 C24 H24B 108.7 . .
C21 C24 H24B 108.7 . .
H24A C24 H24B 107.6 . .
C26A C25A N3 112.2(4) . .
C26A C25A H25A 109.2 . .
N3 C25A H25A 109.2 . .
C26A C25A H25B 109.2 . .
N3 C25A H25B 109.2 . .
H25A C25A H25B 107.9 . .
C25A C26A H26A 109.5 . .
C25A C26A H26B 109.5 . .
H26A C26A H26B 109.5 . .
C25A C26A H26C 109.5 . .
H26A C26A H26C 109.5 . .
H26B C26A H26C 109.5 . .
N3 C25B C26B 113.4(9) . .
N3 C25B K3 72.3(5) . .
C26B C25B K3 171.1(8) . .
N3 C25B H25C 108.9 . .
C26B C25B H25C 108.9 . .
K3 C25B H25C 74.4 . .
N3 C25B H25D 108.9 . .
C26B C25B H25D 108.9 . .
K3 C25B H25D 62.2 . .
H25C C25B H25D 107.7 . .
C25B C26B H26D 109.5 . .
C25B C26B H26E 109.5 . .
H26D C26B H26E 109.5 . .
C25B C26B H26F 109.5 . .
H26D C26B H26F 109.5 . .
H26E C26B H26F 109.5 . .
C28A C27A N3 126.7(5) . .
C28A C27A H27A 105.6 . .
N3 C27A H27A 105.6 . .
C28A C27A H27B 105.6 . .
N3 C27A H27B 105.6 . .
H27A C27A H27B 106.1 . .
C27A C28A H28A 109.5 . .
C27A C28A H28B 109.5 . .
H28A C28A H28B 109.5 . .
C27A C28A H28C 109.5 . .
H28A C28A H28C 109.5 . .
H28B C28A H28C 109.5 . .
C28B C27B N3 120.8(4) . .
C28B C27B H27C 107.1 . .
N3 C27B H27C 107.1 . .
C28B C27B H27D 107.1 . .
N3 C27B H27D 107.1 . .
H27C C27B H27D 106.8 . .
C27B C28B H28D 109.5 . .
C27B C28B H28E 109.5 . .
H28D C28B H28E 109.5 . .
C27B C28B H28F 109.5 . .
H28D C28B H28F 109.5 . .
H28E C28B H28F 109.5 . .
C22 F22 K3 113.85(14) . .
C22 F23 K2 113.21(13) . .
C23 F25 K2 113.84(14) . .
C23 F26 K4 106.49(14) . .
C31 O4 K3 131.20(14) . .
C31 O4 K1 115.88(13) . .
K3 O4 K1 94.44(5) . .
C31 O4 K4 123.39(12) . .
K3 O4 K4 90.89(5) . .
K1 O4 K4 91.23(5) . .
C34 N4 C35 112.99(19) . .
C34 N4 C37 112.71(19) . .
C35 N4 C37 112.95(19) . .
C34 N4 K1 108.17(13) . .
C35 N4 K1 122.62(15) . .
C37 N4 K1 84.29(12) . .
O4 C31 C32 109.38(18) . .
O4 C31 C33 109.3(2) . .
C32 C31 C33 107.56(18) . .
O4 C31 C34 114.39(17) . .
C32 C31 C34 110.37(19) . .
C33 C31 C34 105.53(18) . .
O4 C31 K1 43.76(10) . .
C32 C31 K1 91.76(13) . .
C33 C31 K1 152.13(16) . .
C34 C31 K1 85.39(12) . .
F32 C32 F31 106.4(2) . .
F32 C32 F33 105.82(19) . .
F31 C32 F33 105.67(18) . .
F32 C32 C31 111.26(18) . .
F31 C32 C31 114.94(19) . .
F33 C32 C31 112.1(2) . .
F34 C33 F36 106.9(2) . .
F34 C33 F35 105.6(2) . .
F36 C33 F35 105.4(2) . .
F34 C33 C31 114.8(2) . .
F36 C33 C31 110.63(19) . .
F35 C33 C31 113.0(2) . .
N4 C34 C31 113.13(18) . .
N4 C34 H34A 109.0 . .
C31 C34 H34A 109.0 . .
N4 C34 H34B 109.0 . .
C31 C34 H34B 109.0 . .
H34A C34 H34B 107.8 . .
N4 C35 C36 112.3(2) . .
N4 C35 H35A 109.1 . .
C36 C35 H35A 109.1 . .
N4 C35 H35B 109.1 . .
C36 C35 H35B 109.1 . .
H35A C35 H35B 107.9 . .
C35 C36 H36A 109.5 . .
C35 C36 H36B 109.5 . .
H36A C36 H36B 109.5 . .
C35 C36 H36C 109.5 . .
H36A C36 H36C 109.5 . .
H36B C36 H36C 109.5 . .
N4 C37 C38 117.2(2) . .
N4 C37 K1 68.27(11) . .
C38 C37 K1 173.48(18) . .
N4 C37 H37A 108.0 . .
C38 C37 H37A 108.0 . .
K1 C37 H37A 66.0 . .
N4 C37 H37B 108.0 . .
C38 C37 H37B 108.0 . .
K1 C37 H37B 72.4 . .
H37A C37 H37B 107.2 . .
C37 C38 H38A 109.5 . .
C37 C38 H38B 109.5 . .
H38A C38 H38B 109.5 . .
C37 C38 H38C 109.5 . .
H38A C38 H38C 109.5 . .
H38B C38 H38C 109.5 . .
C32 F32 K1 112.91(13) . .
C32 F33 K4 106.67(12) . .
C32 F33 K4 129.60(13) . 3_666
K4 F33 K4 105.74(5) . 3_666
C33 F35 K4 123.76(15) . 3_666
C33 F36 K3 104.05(14) . .

loop_
_geom_bond_atom_site_label_1
_geom_bond_atom_site_label_2
_geom_bond_distance
_geom_bond_site_symmetry_2
K1 O1 2.5862(16) .
K1 O4 2.6800(16) .
K1 O2 2.7289(16) .
K1 N4 2.9742(19) .
K1 F6 3.0859(17) .
K1 N1 3.0928(19) .
K1 F32 3.1388(15) .
K1 C37 3.186(2) .
K1 C7 3.392(3) .
K1 C1 3.442(2) .
K1 C31 3.486(2) .
K1 K2 3.8235(7) .
K2 O1 2.6237(16) .
K2 O3 2.7092(16) .
K2 O2 2.7311(16) .
K2 F23 2.7488(16) .
K2 F25 2.9952(17) .
K2 F12 3.0195(19) .
K2 F13 3.128(2) .
K2 F11 3.132(2) 2_556
K2 F1 3.2086(18) .
K2 C12 3.448(3) .
K2 C21 3.474(2) .
K2 C22 3.509(3) .
K3 O3 2.5884(16) .
K3 O4 2.6698(16) .
K3 O2 2.7675(16) .
K3 F15 2.8113(17) .
K3 F2 2.8409(15) 1_545
K3 F22 2.9606(18) .
K3 N3 3.162(2) .
K3 C25B 3.299(12) .
K3 F16 3.314(2) .
K3 F36 3.376(2) .
K3 C13 3.431(3) .
K3 C21 3.442(2) .
K4 O3 2.5936(16) .
K4 O1 2.6872(16) .
K4 O4 2.7204(16) .
K4 F5 2.9039(17) .
K4 F35 2.9690(15) 3_666
K4 F33 3.0363(16) .
K4 F3 3.1502(17) .
K4 F33 3.1629(16) 3_666
K4 F26 3.2365(19) .
O1 C1 1.345(3) .
N1 C7 1.464(3) .
N1 C4 1.470(3) .
N1 C5 1.479(3) .
C1 C3 1.542(3) .
C1 C2 1.548(4) .
C1 C4 1.561(3) .
C2 F1 1.331(3) .
C2 F3 1.339(3) .
C2 F2 1.358(3) .
C3 F6 1.334(3) .
C3 F4 1.348(3) .
C3 F5 1.350(3) .
C4 H4A 0.9900 .
C4 H4B 0.9900 .
C5 C6 1.507(5) .
C5 H5A 0.9900 .
C5 H5B 0.9900 .
C6 H6A 0.9800 .
C6 H6B 0.9800 .
C6 H6C 0.9800 .
C7 C8 1.531(4) .
C7 H7A 0.9900 .
C7 H7B 0.9900 .
C8 H8A 0.9800 .
C8 H8B 0.9800 .
C8 H8C 0.9800 .
F2 K3 2.8408(15) 1_565
O2 C11 1.365(2) .
N2 C15B 1.388(12) .
N2 C17A 1.447(12) .
N2 C14 1.450(3) .
N2 C17B 1.472(16) .
N2 C15A 1.537(6) .
C11 C12 1.537(3) .
C11 C13 1.545(3) .
C11 C14 1.548(3) .
C12 F13 1.331(3) .
C12 F11 1.338(3) .
C12 F12 1.349(4) .
C13 F16 1.333(3) .
C13 F14 1.337(3) .
C13 F15 1.352(3) .
C14 H14A 0.9900 .
C14 H14B 0.9900 .
C15A C16A 1.519(8) .
C15A H15A 0.9900 .
C15A H15B 0.9900 .
C16A H16A 0.9800 .
C16A H16B 0.9800 .
C16A H16C 0.9800 .
C15B C16B 1.461(14) .
C15B H15C 0.9900 .
C15B H15D 0.9900 .
C16B H16D 0.9800 .
C16B H16E 0.9800 .
C16B H16F 0.9800 .
C17A C18A 1.394(18) .
C17A H17A 0.9900 .
C17A H17B 0.9900 .
C18A H18A 0.9800 .
C18A H18B 0.9800 .
C18A H18C 0.9800 .
C17B C18B 1.49(2) .
C17B H17C 0.9900 .
C17B H17D 0.9900 .
C18B H18D 0.9800 .
C18B H18E 0.9800 .
C18B H18F 0.9800 .
F11 K2 3.132(2) 2_546
O3 C21 1.347(3) .
N3 C25B 1.352(11) .
N3 C24 1.459(4) .
N3 C27B 1.467(4) .
N3 C27A 1.467(4) .
N3 C25A 1.562(7) .
C21 C23 1.544(4) .
C21 C22 1.548(3) .
C21 C24 1.562(3) .
C22 F22 1.337(3) .
C22 F21 1.343(3) .
C22 F23 1.352(3) .
C23 F25 1.341(3) .
C23 F26 1.342(3) .
C23 F24 1.345(3) .
C24 H24A 0.9900 .
C24 H24B 0.9900 .
C25A C26A 1.560(8) .
C25A H25A 0.9900 .
C25A H25B 0.9900 .
C26A H26A 0.9800 .
C26A H26B 0.9800 .
C26A H26C 0.9800 .
C25B C26B 1.489(12) .
C25B H25C 0.9900 .
C25B H25D 0.9900 .
C26B H26D 0.9800 .
C26B H26E 0.9800 .
C26B H26F 0.9800 .
C27A C28A 1.427(9) .
C27A H27A 0.9900 .
C27A H27B 0.9900 .
C28A H28A 0.9800 .
C28A H28B 0.9800 .
C28A H28C 0.9800 .
C27B C28B 1.396(6) .
C27B H27C 0.9900 .
C27B H27D 0.9900 .
C28B H28D 0.9800 .
C28B H28E 0.9800 .
C28B H28F 0.9800 .
O4 C31 1.348(3) .
N4 C34 1.468(3) .
N4 C35 1.472(3) .
N4 C37 1.475(3) .
C31 C32 1.547(3) .
C31 C33 1.551(3) .
C31 C34 1.564(3) .
C32 F32 1.332(3) .
C32 F31 1.342(3) .
C32 F33 1.356(3) .
C33 F34 1.340(3) .
C33 F36 1.339(3) .
C33 F35 1.350(3) .
C34 H34A 0.9900 .
C34 H34B 0.9900 .
C35 C36 1.506(4) .
C35 H35A 0.9900 .
C35 H35B 0.9900 .
C36 H36A 0.9800 .
C36 H36B 0.9800 .
C36 H36C 0.9800 .
C37 C38 1.519(3) .
C37 H37A 0.9900 .
C37 H37B 0.9900 .
C38 H38A 0.9800 .
C38 H38B 0.9800 .
C38 H38C 0.9800 .
F33 K4 3.1629(16) 3_666
F35 K4 2.9690(15) 3_666

loop_
_geom_torsion_atom_site_label_1
_geom_torsion_atom_site_label_2
_geom_torsion_atom_site_label_3
_geom_torsion_atom_site_label_4
_geom_torsion
_geom_torsion_site_symmetry_1
_geom_torsion_site_symmetry_2
_geom_torsion_site_symmetry_3
_geom_torsion_site_symmetry_4
K1 O1 C1 C3 62.6(2) . . . .
K2 O1 C1 C3 -174.96(14) . . . .
K4 O1 C1 C3 -51.5(2) . . . .
K1 O1 C1 C2 -179.70(13) . . . .
K2 O1 C1 C2 -57.3(2) . . . .
K4 O1 C1 C2 66.2(2) . . . .
K1 O1 C1 C4 -60.7(2) . . . .
K2 O1 C1 C4 61.8(3) . . . .
K4 O1 C1 C4 -174.79(15) . . . .
K2 O1 C1 K1 122.41(19) . . . .
K4 O1 C1 K1 -114.13(16) . . . .
O1 C1 C2 F1 60.8(3) . . . .
C3 C1 C2 F1 179.4(2) . . . .
C4 C1 C2 F1 -63.2(3) . . . .
K1 C1 C2 F1 60.4(4) . . . .
O1 C1 C2 F3 -58.1(3) . . . .
C3 C1 C2 F3 60.5(3) . . . .
C4 C1 C2 F3 177.9(2) . . . .
K1 C1 C2 F3 -58.5(4) . . . .
O1 C1 C2 F2 -179.57(19) . . . .
C3 C1 C2 F2 -61.0(3) . . . .
C4 C1 C2 F2 56.4(3) . . . .
K1 C1 C2 F2 -179.95(19) . . . .
O1 C1 C3 F6 -63.6(3) . . . .
C2 C1 C3 F6 179.1(2) . . . .
C4 C1 C3 F6 63.1(2) . . . .
K1 C1 C3 F6 -27.78(18) . . . .
O1 C1 C3 F4 175.6(2) . . . .
C2 C1 C3 F4 58.3(3) . . . .
C4 C1 C3 F4 -57.8(3) . . . .
K1 C1 C3 F4 -148.6(2) . . . .
O1 C1 C3 F5 54.6(3) . . . .
C2 C1 C3 F5 -62.7(3) . . . .
C4 C1 C3 F5 -178.72(19) . . . .
K1 C1 C3 F5 90.43(19) . . . .
C7 N1 C4 C1 -113.3(2) . . . .
C5 N1 C4 C1 118.3(2) . . . .
K1 N1 C4 C1 -17.3(2) . . . .
O1 C1 C4 N1 49.7(3) . . . .
C3 C1 C4 N1 -73.9(3) . . . .
C2 C1 C4 N1 169.2(2) . . . .
K1 C1 C4 N1 14.7(2) . . . .
C7 N1 C5 C6 59.9(3) . . . .
C4 N1 C5 C6 -172.4(2) . . . .
K1 N1 C5 C6 -43.2(3) . . . .
C4 N1 C7 C8 -70.0(3) . . . .
C5 N1 C7 C8 57.8(3) . . . .
K1 N1 C7 C8 -179.0(2) . . . .
C4 N1 C7 K1 108.97(17) . . . .
C5 N1 C7 K1 -123.2(2) . . . .
F3 C2 F1 K2 84.04(18) . . . .
F2 C2 F1 K2 -163.42(15) . . . .
C1 C2 F1 K2 -38.8(2) . . . .
F1 C2 F2 K3 -36.9(5) . . . 1_565
F3 C2 F2 K3 75.8(5) . . . 1_565
C1 C2 F2 K3 -159.0(3) . . . 1_565
F1 C2 F3 K4 -95.37(18) . . . .
F2 C2 F3 K4 152.11(16) . . . .
C1 C2 F3 K4 25.9(3) . . . .
F6 C3 F5 K4 89.53(19) . . . .
F4 C3 F5 K4 -157.96(15) . . . .
C1 C3 F5 K4 -32.2(2) . . . .
F4 C3 F6 K1 158.70(15) . . . .
F5 C3 F6 K1 -89.05(17) . . . .
C1 C3 F6 K1 33.2(2) . . . .
K1 O2 C11 C12 132.33(18) . . . .
K2 O2 C11 C12 11.0(2) . . . .
K3 O2 C11 C12 -104.33(19) . . . .
K1 O2 C11 C13 -109.76(19) . . . .
K2 O2 C11 C13 128.90(17) . . . .
K3 O2 C11 C13 13.6(2) . . . .
K1 O2 C11 C14 11.1(2) . . . .
K2 O2 C11 C14 -110.21(17) . . . .
K3 O2 C11 C14 134.47(15) . . . .
O2 C11 C12 F13 52.7(3) . . . .
C13 C11 C12 F13 -65.6(3) . . . .
C14 C11 C12 F13 173.3(2) . . . .
O2 C11 C12 F11 175.8(2) . . . .
C13 C11 C12 F11 57.5(3) . . . .
C14 C11 C12 F11 -63.6(3) . . . .
O2 C11 C12 F12 -63.4(3) . . . .
C13 C11 C12 F12 178.2(2) . . . .
C14 C11 C12 F12 57.2(2) . . . .
O2 C11 C12 K2 -7.38(16) . . . .
C13 C11 C12 K2 -125.73(15) . . . .
C14 C11 C12 K2 113.19(15) . . . .
O2 C11 C13 F16 61.5(3) . . . .
C12 C11 C13 F16 179.99(19) . . . .
C14 C11 C13 F16 -58.8(2) . . . .
O2 C11 C13 F14 -177.2(2) . . . .
C12 C11 C13 F14 -58.8(3) . . . .
C14 C11 C13 F14 62.4(3) . . . .
O2 C11 C13 F15 -55.5(3) . . . .
C12 C11 C13 F15 63.0(3) . . . .
C14 C11 C13 F15 -175.9(2) . . . .
O2 C11 C13 K3 -9.41(16) . . . .
C12 C11 C13 K3 109.05(15) . . . .
C14 C11 C13 K3 -129.77(15) . . . .
C15B N2 C14 C11 127.2(7) . . . .
C17A N2 C14 C11 -134.3(6) . . . .
C17B N2 C14 C11 -101.0(7) . . . .
C15A N2 C14 C11 107.1(3) . . . .
O2 C11 C14 N2 -179.5(2) . . . .
C12 C11 C14 N2 60.2(3) . . . .
C13 C11 C14 N2 -59.5(3) . . . .
C17A N2 C15A C16A 76.8(7) . . . .
C14 N2 C15A C16A -162.7(4) . . . .
C14 N2 C15B C16B -77.5(13) . . . .
C17B N2 C15B C16B 148.3(12) . . . .
C14 N2 C17A C18A 86.6(11) . . . .
C15A N2 C17A C18A -155.4(9) . . . .
C15B N2 C17B C18B 57.8(14) . . . .
C14 N2 C17B C18B -82.3(12) . . . .
F13 C12 F11 K2 40.7(4) . . . 2_546
F12 C12 F11 K2 152.1(2) . . . 2_546
C11 C12 F11 K2 -85.7(3) . . . 2_546
K2 C12 F11 K2 103.4(6) . . . 2_546
F13 C12 F12 K2 -49.43(18) . . . .
F11 C12 F12 K2 -162.14(17) . . . .
C11 C12 F12 K2 71.78(18) . . . .
F11 C12 F13 K2 159.6(2) . . . .
F12 C12 F13 K2 46.78(18) . . . .
C11 C12 F13 K2 -72.3(2) . . . .
F16 C13 F15 K3 -54.1(2) . . . .
F14 C13 F15 K3 -167.15(18) . . . .
C11 C13 F15 K3 65.5(2) . . . .
F14 C13 F16 K3 154.27(18) . . . .
F15 C13 F16 K3 41.81(16) . . . .
C11 C13 F16 K3 -79.14(17) . . . .
K3 O3 C21 C23 -179.28(13) . . . .
K4 O3 C21 C23 -51.2(2) . . . .
K2 O3 C21 C23 67.93(19) . . . .
K3 O3 C21 C22 62.2(2) . . . .
K4 O3 C21 C22 -169.74(15) . . . .
K2 O3 C21 C22 -50.6(2) . . . .
K3 O3 C21 C24 -60.7(2) . . . .
K4 O3 C21 C24 67.4(3) . . . .
K2 O3 C21 C24 -173.44(15) . . . .
K4 O3 C21 K3 128.1(2) . . . .
K2 O3 C21 K3 -112.79(14) . . . .
K3 O3 C21 K2 112.79(14) . . . .
K4 O3 C21 K2 -119.13(19) . . . .
O3 C21 C22 F22 -54.2(3) . . . .
C23 C21 C22 F22 -171.8(2) . . . .
C24 C21 C22 F22 71.8(2) . . . .
K3 C21 C22 F22 -18.37(18) . . . .
K2 C21 C22 F22 -88.48(17) . . . .
O3 C21 C22 F21 -176.0(2) . . . .
C23 C21 C22 F21 66.3(3) . . . .
C24 C21 C22 F21 -50.1(3) . . . .
K3 C21 C22 F21 -140.3(2) . . . .
K2 C21 C22 F21 149.6(2) . . . .
O3 C21 C22 F23 63.5(3) . . . .
C23 C21 C22 F23 -54.2(3) . . . .
C24 C21 C22 F23 -170.6(2) . . . .
K3 C21 C22 F23 99.26(18) . . . .
K2 C21 C22 F23 29.15(17) . . . .
O3 C21 C22 K2 34.32(16) . . . .
C23 C21 C22 K2 -83.36(17) . . . .
C24 C21 C22 K2 160.24(18) . . . .
K3 C21 C22 K2 70.11(4) . . . .
O3 C21 C23 F25 -55.5(3) . . . .
C22 C21 C23 F25 62.9(3) . . . .
C24 C21 C23 F25 -179.1(2) . . . .
K3 C21 C23 F25 -56.5(4) . . . .
K2 C21 C23 F25 -14.0(2) . . . .
O3 C21 C23 F26 62.2(3) . . . .
C22 C21 C23 F26 -179.4(2) . . . .
C24 C21 C23 F26 -61.4(3) . . . .
K3 C21 C23 F26 61.2(4) . . . .
K2 C21 C23 F26 103.7(2) . . . .
O3 C21 C23 F24 -177.9(2) . . . .
C22 C21 C23 F24 -59.5(3) . . . .
C24 C21 C23 F24 58.6(3) . . . .
K3 C21 C23 F24 -178.8(2) . . . .
K2 C21 C23 F24 -136.4(2) . . . .
C25B N3 C24 C21 -116.0(6) . . . .
C27B N3 C24 C21 107.1(3) . . . .
C27A N3 C24 C21 107.1(3) . . . .
C25A N3 C24 C21 -129.6(4) . . . .
K3 N3 C24 C21 -23.7(2) . . . .
O3 C21 C24 N3 56.1(3) . . . .
C23 C21 C24 N3 175.4(2) . . . .
C22 C21 C24 N3 -66.6(3) . . . .
K3 C21 C24 N3 20.9(2) . . . .
K2 C21 C24 N3 42.6(5) . . . .
C24 N3 C25A C26A 178.1(4) . . . .
C27A N3 C25A C26A -58.8(6) . . . .
K3 N3 C25A C26A 69.4(5) . . . .
C24 N3 C25B C26B -69.1(11) . . . .
C27B N3 C25B C26B 68.7(11) . . . .
K3 N3 C25B C26B -172.7(10) . . . .
C24 N3 C25B K3 103.5(4) . . . .
C27B N3 C25B K3 -118.7(3) . . . .
C24 N3 C27A C28A -165.6(6) . . . .
C25A N3 C27A C28A 75.5(7) . . . .
K3 N3 C27A C28A -42.6(7) . . . .
C25B N3 C27B C28B -67.9(7) . . . .
C24 N3 C27B C28B 75.0(5) . . . .
K3 N3 C27B C28B -161.9(4) . . . .
F21 C22 F22 K3 149.74(14) . . . .
F23 C22 F22 K3 -98.07(17) . . . .
C21 C22 F22 K3 23.6(2) . . . .
K2 C22 F22 K3 -52.76(11) . . . .
F22 C22 F23 K2 80.16(19) . . . .
F21 C22 F23 K2 -166.60(14) . . . .
C21 C22 F23 K2 -41.0(2) . . . .
F26 C23 F25 K2 -102.45(17) . . . .
F24 C23 F25 K2 145.06(15) . . . .
C21 C23 F25 K2 17.9(3) . . . .
F25 C23 F26 K4 77.72(18) . . . .
F24 C23 F26 K4 -169.76(17) . . . .
C21 C23 F26 K4 -44.5(2) . . . .
K3 O4 C31 C32 166.06(13) . . . .
K1 O4 C31 C32 -71.33(19) . . . .
K4 O4 C31 C32 39.1(2) . . . .
K3 O4 C31 C33 48.5(2) . . . .
K1 O4 C31 C33 171.13(13) . . . .
K4 O4 C31 C33 -78.5(2) . . . .
K3 O4 C31 C34 -69.6(2) . . . .
K1 O4 C31 C34 53.1(2) . . . .
K4 O4 C31 C34 163.44(14) . . . .
K3 O4 C31 K1 -122.61(18) . . . .
K4 O4 C31 K1 110.39(16) . . . .
O4 C31 C32 F32 54.8(2) . . . .
C33 C31 C32 F32 173.41(19) . . . .
C34 C31 C32 F32 -71.9(2) . . . .
K1 C31 C32 F32 13.79(18) . . . .
O4 C31 C32 F31 175.81(19) . . . .
C33 C31 C32 F31 -65.5(3) . . . .
C34 C31 C32 F31 49.1(3) . . . .
K1 C31 C32 F31 134.85(18) . . . .
O4 C31 C32 F33 -63.5(2) . . . .
C33 C31 C32 F33 55.1(2) . . . .
C34 C31 C32 F33 169.79(17) . . . .
K1 C31 C32 F33 -104.47(16) . . . .
O4 C31 C33 F34 174.3(2) . . . .
C32 C31 C33 F34 55.7(3) . . . .
C34 C31 C33 F34 -62.2(3) . . . .
K1 C31 C33 F34 -172.5(2) . . . .
O4 C31 C33 F36 -64.6(2) . . . .
C32 C31 C33 F36 176.7(2) . . . .
C34 C31 C33 F36 58.9(3) . . . .
K1 C31 C33 F36 -51.4(4) . . . .
O4 C31 C33 F35 53.2(3) . . . .
C32 C31 C33 F35 -65.5(3) . . . .
C34 C31 C33 F35 176.7(2) . . . .
K1 C31 C33 F35 66.4(4) . . . .
C35 N4 C34 C31 -108.0(2) . . . .
C37 N4 C34 C31 122.5(2) . . . .
K1 N4 C34 C31 31.1(2) . . . .
O4 C31 C34 N4 -58.5(3) . . . .
C32 C31 C34 N4 65.3(2) . . . .
C33 C31 C34 N4 -178.76(19) . . . .
K1 C31 C34 N4 -24.86(17) . . . .
C34 N4 C35 C36 159.4(2) . . . .
C37 N4 C35 C36 -71.1(3) . . . .
K1 N4 C35 C36 27.1(3) . . . .
C34 N4 C37 C38 68.7(3) . . . .
C35 N4 C37 C38 -60.9(3) . . . .
K1 N4 C37 C38 176.1(2) . . . .
C34 N4 C37 K1 -107.34(16) . . . .
C35 N4 C37 K1 123.09(18) . . . .
F31 C32 F32 K1 -142.62(13) . . . .
F33 C32 F32 K1 105.28(15) . . . .
C31 C32 F32 K1 -16.7(2) . . . .
F32 C32 F33 K4 -69.60(18) . . . .
F31 C32 F33 K4 177.76(14) . . . .
C31 C32 F33 K4 51.85(19) . . . .
F32 C32 F33 K4 162.44(11) . . . 3_666
F31 C32 F33 K4 49.8(3) . . . 3_666
C31 C32 F33 K4 -76.1(2) . . . 3_666
F34 C33 F35 K4 -29.5(3) . . . 3_666
F36 C33 F35 K4 -142.41(14) . . . 3_666
C31 C33 F35 K4 96.7(2) . . . 3_666
F34 C33 F36 K3 172.75(15) . . . .
F35 C33 F36 K3 -75.24(17) . . . .
C31 C33 F36 K3 47.2(2) . . . .
